data_1558474
loop_
_publ_author_name
'Ishizuka, Tomoya'
'Sakashita, Ryuichi'
'Iwanaga, Osamu'
'Morimoto, Tatsuki'
'Mori, Shigeki'
'Ishida, Masatoshi'
'Toganoh, Motoki'
'Takegoshi, Kiyonori'
'Osuka, Atsuhiro'
'Furuta, Hiroyuki'

_publ_section_title
;
 NH Tautomerism of N-Confused Porphyrin: Solvent/Substituent Effects and
 Isomerization Mechanism.
;
_journal_name_full 'The journal of physical chemistry. A'
_journal_paper_doi 10.1021/acs.jpca.0c04779
_journal_year 2020
_chemical_formula_moiety 'C44 H30 N4, H2 O'
_chemical_formula_sum 'C44 H32 N4 O'
_chemical_formula_weight 632.73
_space_group_crystal_system triclinic
_space_group_IT_number 2
_space_group_name_Hall '-P 1'
_space_group_name_H-M_alt 'P -1'
_atom_sites_solution_hydrogens mixed
_atom_sites_solution_primary direct
_atom_sites_solution_secondary difmap
_audit_creation_method SHELXL-2016/6
_cell_angle_alpha 74.067(3)
_cell_angle_beta 85.926(2)
_cell_angle_gamma 73.962(2)
_cell_formula_units_Z 2
_cell_length_a 8.7618(8)
_cell_length_b 13.5724(11)
_cell_length_c 14.6798(10)
_cell_measurement_reflns_used 7064
_cell_measurement_temperature 123(2)
_cell_measurement_theta_max 27.48
_cell_measurement_theta_min 1.86
_cell_volume 1613.3(2)
_computing_cell_refinement 'RAPID AUTO'
_computing_data_collection 'RAPID AUTO'
_computing_data_reduction 'RAPID AUTO'
_computing_molecular_graphics 'CrystalStructure 4.2.4 (Rigaku, 2016)'
_computing_publication_material CrystalStructure
_computing_structure_refinement 'SHELXL-2016/6 (Sheldrick, 2016)'
_computing_structure_solution 'SHELXT 2014/5 (Sheldrick, 2014)'
_diffrn_ambient_temperature 123(2)
_diffrn_detector_area_resol_mean 10.000
_diffrn_measured_fraction_theta_full 0.968
_diffrn_measured_fraction_theta_max 0.965
_diffrn_measurement_device_type 'Rigaku R-AXIS RAPID'
_diffrn_measurement_method \w
_diffrn_radiation_type MoK\a
_diffrn_radiation_wavelength 0.71069
_diffrn_reflns_av_R_equivalents 0.0769
_diffrn_reflns_av_unetI/netI 0.1161
_diffrn_reflns_Laue_measured_fraction_full 0.968
_diffrn_reflns_Laue_measured_fraction_max 0.965
_diffrn_reflns_limit_h_max 10
_diffrn_reflns_limit_h_min -10
_diffrn_reflns_limit_k_max 16
_diffrn_reflns_limit_k_min -16
_diffrn_reflns_limit_l_max 18
_diffrn_reflns_limit_l_min -18
_diffrn_reflns_number 12132
_diffrn_reflns_point_group_measured_fraction_full 0.968
_diffrn_reflns_point_group_measured_fraction_max 0.965
_diffrn_reflns_theta_full 25.240
_diffrn_reflns_theta_max 26.000
_diffrn_reflns_theta_min 2.419
_exptl_absorpt_coefficient_mu 0.079
_exptl_absorpt_correction_T_max 0.992
_exptl_absorpt_correction_T_min 0.879
_exptl_absorpt_correction_type multi-scan
_exptl_absorpt_process_details 'ABSCOR (Rigaku, 1995)'
_exptl_crystal_colour violet
_exptl_crystal_density_diffrn 1.303
_exptl_crystal_density_method 'not measured'
_exptl_crystal_description block
_exptl_crystal_F_000 664
_exptl_crystal_size_max 0.200
_exptl_crystal_size_mid 0.150
_exptl_crystal_size_min 0.100
_refine_diff_density_max 0.616
_refine_diff_density_min -0.685
_refine_diff_density_rms 0.054
_refine_ls_extinction_method none
_refine_ls_goodness_of_fit_ref 1.006
_refine_ls_hydrogen_treatment mixed
_refine_ls_matrix_type full
_refine_ls_number_parameters 449
_refine_ls_number_reflns 6116
_refine_ls_number_restraints 3
_refine_ls_restrained_S_all 1.006
_refine_ls_R_factor_all 0.1619
_refine_ls_R_factor_gt 0.0790
_refine_ls_shift/su_max 0.000
_refine_ls_shift/su_mean 0.000
_refine_ls_structure_factor_coef Fsqd
_refine_ls_weighting_details 'w=1/[\s^2^(Fo^2^)+(0.0728P)^2^+0.7816P] where P=(Fo^2^+2Fc^2^)/3'
_refine_ls_weighting_scheme calc
_refine_ls_wR_factor_gt 0.1505
_refine_ls_wR_factor_ref 0.1784
_reflns_Friedel_coverage 0.000
_reflns_number_gt 3373
_reflns_number_total 6116
_reflns_threshold_expression 'I > 2\s(I)'
_cod_data_source_file jp0c04779_si_004.cif
_cod_data_source_block shelxl
_cod_database_code 1558474
_shelx_shelxl_version_number 2016/6
_shelx_space_group_comment
;
The symmetry employed for this shelxl refinement is uniquely defined
by the following loop, which should always be used as a source of
symmetry information in preference to the above space-group names.
They are only intended as comments.
;
_shelx_estimated_absorpt_t_min 0.984
_shelx_estimated_absorpt_t_max 0.992

loop_
_space_group_symop_operation_xyz
'x, y, z'
'-x, -y, -z'

loop_
_atom_site_label
_atom_site_type_symbol
_atom_site_fract_x
_atom_site_fract_y
_atom_site_fract_z
_atom_site_U_iso_or_equiv
_atom_site_adp_type
_atom_site_occupancy
_atom_site_site_symmetry_order
_atom_site_calc_flag
_atom_site_refinement_flags_posn
_atom_site_refinement_flags_adp
_atom_site_refinement_flags_occupancy
_atom_site_disorder_assembly
_atom_site_disorder_group
N1 N 0.4035(4) 0.8346(2) 0.45840(19) 0.0346(8) Uani 1 1 d . . . . .
H1N H 0.477701 0.774474 0.477357 0.041 Uiso 1 1 calc R U . . .
N2 N 0.4959(4) 0.6782(2) 0.6418(2) 0.0316(9) Uani 0.51(2) 1 d . . P A 1
C108 C 0.4959(4) 0.6782(2) 0.6418(2) 0.0316(9) Uani 0.49(2) 1 d . . P A 2
H108 H 0.492204 0.670438 0.579708 0.038 Uiso 0.49(2) 1 calc R U P A 2
N3 N 0.6938(3) 0.5158(2) 0.55065(19) 0.0330(7) Uani 1 1 d . . . . .
H3N H 0.646991 0.584288 0.531377 0.040 Uiso 1 1 calc R U . . .
N4 N 0.7292(4) 0.6311(3) 0.2391(2) 0.0368(9) Uani 0.51(2) 1 d . . P A 1
C117 C 0.7292(4) 0.6311(3) 0.2391(2) 0.0368(9) Uani 0.49(2) 1 d . . P A 2
H117 H 0.805032 0.596189 0.200699 0.044 Uiso 0.49(2) 1 calc R U P A 2
C1 C 0.3577(4) 0.8837(3) 0.3660(2) 0.0281(8) Uani 1 1 d . . . . .
C2 C 0.2328(4) 0.9754(3) 0.3680(2) 0.0348(9) Uani 1 1 d . . . . .
H2 H 0.175447 1.024662 0.314289 0.042 Uiso 1 1 calc R U . . .
C3 C 0.2086(4) 0.9814(3) 0.4580(2) 0.0343(9) Uani 1 1 d . . . . .
H3 H 0.132065 1.035703 0.478428 0.041 Uiso 1 1 calc R U . . .
C4 C 0.3172(4) 0.8927(3) 0.5174(2) 0.0275(8) Uani 1 1 d . . . . .
C5 C 0.3345(4) 0.8679(3) 0.6161(2) 0.0261(8) Uani 1 1 d . . . . .
C6 C 0.4262(4) 0.7700(3) 0.6705(2) 0.0304(8) Uani 1 1 d . . . . .
C7 C 0.4655(4) 0.7482(3) 0.7685(2) 0.0268(8) Uani 1 1 d . . . . .
H7 H 0.435234 0.797127 0.806222 0.032 Uiso 1 1 calc R U . A 1
C8 C 0.5527(4) 0.6463(3) 0.7979(2) 0.0391(10) Uani 0.51(2) 1 d . . P A 1
H8 H 0.594789 0.610753 0.859804 0.047 Uiso 0.51(2) 1 calc R U P A 1
N102 N 0.5527(4) 0.6463(3) 0.7979(2) 0.0391(10) Uani 0.49(2) 1 d . . P A 2
C9 C 0.5705(4) 0.6013(3) 0.7184(2) 0.0304(9) Uani 1 1 d . . . . .
C10 C 0.6583(4) 0.4958(3) 0.7226(2) 0.0278(8) Uani 1 1 d . . . . .
C11 C 0.7075(4) 0.4569(3) 0.6433(2) 0.0274(8) Uani 1 1 d . . . . .
C12 C 0.7840(4) 0.3499(3) 0.6419(2) 0.0309(8) Uani 1 1 d . . . . .
H12 H 0.807245 0.290256 0.695778 0.037 Uiso 1 1 calc R U . . .
C13 C 0.8178(4) 0.3473(3) 0.5513(2) 0.0298(8) Uani 1 1 d . . . . .
H13 H 0.869000 0.285885 0.530646 0.036 Uiso 1 1 calc R U . . .
C14 C 0.7635(4) 0.4526(3) 0.4921(2) 0.0284(8) Uani 1 1 d . . . . .
C15 C 0.7798(4) 0.4868(3) 0.3935(2) 0.0258(8) Uani 1 1 d . . . . .
C16 C 0.7006(4) 0.5892(3) 0.3382(2) 0.0309(8) Uani 1 1 d . . . . .
C17 C 0.5859(4) 0.6669(3) 0.3676(2) 0.0378(10) Uani 0.51(2) 1 d . . P A 1
H17 H 0.547510 0.662086 0.430398 0.045 Uiso 0.51(2) 1 calc R U P A 1
N104 N 0.5859(4) 0.6669(3) 0.3676(2) 0.0378(10) Uani 0.49(2) 1 d . . P A 2
C18 C 0.5368(4) 0.7523(3) 0.2903(2) 0.0322(9) Uani 1 1 d . . . . .
C19 C 0.6295(4) 0.7278(3) 0.2112(2) 0.0311(9) Uani 1 1 d . . . . .
H19 H 0.621263 0.773335 0.148701 0.037 Uiso 1 1 calc R U . A 1
C20 C 0.4234(4) 0.8506(3) 0.2861(2) 0.0309(9) Uani 1 1 d . . . . .
C21 C 0.2513(4) 0.9507(3) 0.6649(2) 0.0274(8) Uani 1 1 d . . . . .
C22 C 0.1573(4) 0.9260(3) 0.7438(2) 0.0332(9) Uani 1 1 d . . . . .
H22 H 0.146655 0.855633 0.766519 0.040 Uiso 1 1 calc R U . . .
C23 C 0.0788(4) 1.0020(3) 0.7899(3) 0.0403(10) Uani 1 1 d . . . . .
H23 H 0.016021 0.983382 0.843990 0.048 Uiso 1 1 calc R U . . .
C24 C 0.0919(5) 1.1039(3) 0.7573(3) 0.0454(11) Uani 1 1 d . . . . .
H24 H 0.039595 1.155845 0.789400 0.054 Uiso 1 1 calc R U . . .
C25 C 0.1807(5) 1.1309(3) 0.6784(3) 0.0468(11) Uani 1 1 d . . . . .
H25 H 0.186838 1.202253 0.654880 0.056 Uiso 1 1 calc R U . . .
C26 C 0.2615(5) 1.0551(3) 0.6326(3) 0.0399(10) Uani 1 1 d . . . . .
H26 H 0.324365 1.074593 0.578681 0.048 Uiso 1 1 calc R U . . .
C27 C 0.7084(4) 0.4215(3) 0.8170(2) 0.0314(9) Uani 1 1 d . . . . .
C28 C 0.5973(5) 0.4029(3) 0.8881(2) 0.0390(10) Uani 1 1 d . . . . .
H28 H 0.488046 0.438808 0.876557 0.047 Uiso 1 1 calc R U . . .
C29 C 0.6449(6) 0.3329(3) 0.9749(3) 0.0533(12) Uani 1 1 d . . . . .
H29 H 0.568440 0.320521 1.022804 0.064 Uiso 1 1 calc R U . . .
C30 C 0.8026(7) 0.2807(3) 0.9925(3) 0.0633(15) Uani 1 1 d . . . . .
H30 H 0.834761 0.232201 1.052507 0.076 Uiso 1 1 calc R U . . .
C31 C 0.9135(6) 0.2983(3) 0.9238(3) 0.0558(13) Uani 1 1 d . . . . .
H31 H 1.022435 0.262067 0.936197 0.067 Uiso 1 1 calc R U . . .
C32 C 0.8669(5) 0.3688(3) 0.8366(3) 0.0438(10) Uani 1 1 d . . . . .
H32 H 0.944567 0.381292 0.789443 0.053 Uiso 1 1 calc R U . . .
C33 C 0.8866(4) 0.4112(3) 0.3452(2) 0.0272(8) Uani 1 1 d . . . . .
C34 C 0.8386(5) 0.3945(3) 0.2634(2) 0.0353(9) Uani 1 1 d . . . . .
H34 H 0.734659 0.430565 0.238898 0.042 Uiso 1 1 calc R U . . .
C35 C 0.9399(5) 0.3265(3) 0.2178(3) 0.0431(10) Uani 1 1 d . . . . .
H35 H 0.906353 0.318386 0.160772 0.052 Uiso 1 1 calc R U . . .
C36 C 1.0883(5) 0.2702(3) 0.2533(3) 0.0479(11) Uani 1 1 d . . . . .
H36 H 1.156901 0.222799 0.221547 0.057 Uiso 1 1 calc R U . . .
C37 C 1.1370(5) 0.2830(3) 0.3356(3) 0.0445(10) Uani 1 1 d . . . . .
H37 H 1.238812 0.243188 0.361581 0.053 Uiso 1 1 calc R U . . .
C38 C 1.0381(4) 0.3537(3) 0.3804(3) 0.0362(9) Uani 1 1 d . . . . .
H38 H 1.074016 0.363188 0.436098 0.043 Uiso 1 1 calc R U . . .
C39 C 0.3745(4) 0.9243(3) 0.1911(2) 0.0297(8) Uani 1 1 d . . . . .
C40 C 0.3143(4) 0.8904(3) 0.1232(2) 0.0350(9) Uani 1 1 d . . . . .
H40 H 0.304416 0.819794 0.137806 0.042 Uiso 1 1 calc R U . . .
C41 C 0.2689(5) 0.9588(3) 0.0350(3) 0.0423(10) Uani 1 1 d . . . . .
H41 H 0.228458 0.934602 -0.010711 0.051 Uiso 1 1 calc R U . . .
C42 C 0.2817(5) 1.0615(3) 0.0125(3) 0.0465(11) Uani 1 1 d . . . . .
H42 H 0.249607 1.108166 -0.048242 0.056 Uiso 1 1 calc R U . . .
C43 C 0.3423(5) 1.0965(3) 0.0796(3) 0.0486(11) Uani 1 1 d . . . . .
H43 H 0.352269 1.167164 0.064544 0.058 Uiso 1 1 calc R U . . .
C44 C 0.3875(5) 1.0283(3) 0.1679(3) 0.0394(10) Uani 1 1 d . . . . .
H44 H 0.428141 1.052600 0.213460 0.047 Uiso 1 1 calc R U . . .
O1 O 0.8817(10) 0.5464(5) 1.0023(4) 0.200(4) Uani 1 1 d D . . B -3
H1OA H 0.845(13) 0.513(7) 0.974(7) 0.300 Uiso 1 1 d D U . C -3
H1OB H 0.819(12) 0.607(4) 0.990(9) 0.300 Uiso 1 1 d D U . D -3

loop_
_atom_site_aniso_label
_atom_site_aniso_U_11
_atom_site_aniso_U_22
_atom_site_aniso_U_33
_atom_site_aniso_U_23
_atom_site_aniso_U_13
_atom_site_aniso_U_12
N1 0.0400(18) 0.0351(18) 0.0219(16) -0.0056(14) 0.0000(14) -0.0013(15)
N2 0.040(2) 0.0204(17) 0.0243(18) -0.0015(15) -0.0033(15) 0.0039(15)
C108 0.040(2) 0.0204(17) 0.0243(18) -0.0015(15) -0.0033(15) 0.0039(15)
N3 0.0354(18) 0.0321(17) 0.0265(17) -0.0079(15) -0.0023(14) -0.0001(15)
N4 0.036(2) 0.037(2) 0.034(2) -0.0055(17) 0.0009(16) -0.0093(17)
C117 0.036(2) 0.037(2) 0.034(2) -0.0055(17) 0.0009(16) -0.0093(17)
C1 0.031(2) 0.028(2) 0.0217(18) -0.0017(16) -0.0021(15) -0.0072(16)
C2 0.036(2) 0.035(2) 0.026(2) -0.0055(18) -0.0104(16) 0.0019(17)
C3 0.031(2) 0.038(2) 0.028(2) -0.0094(18) -0.0019(16) 0.0006(18)
C4 0.0268(19) 0.0272(19) 0.0273(19) -0.0062(17) -0.0002(15) -0.0063(16)
C5 0.0264(19) 0.0246(19) 0.0239(19) -0.0033(16) -0.0024(14) -0.0040(15)
C6 0.032(2) 0.027(2) 0.030(2) -0.0054(17) 0.0001(16) -0.0053(16)
C7 0.0261(19) 0.0249(19) 0.0239(18) -0.0059(16) -0.0047(15) 0.0025(16)
C8 0.033(2) 0.043(2) 0.038(2) -0.0124(18) 0.0015(16) -0.0039(17)
N102 0.033(2) 0.043(2) 0.038(2) -0.0124(18) 0.0015(16) -0.0039(17)
C9 0.032(2) 0.031(2) 0.0237(19) -0.0050(17) 0.0005(16) -0.0028(17)
C10 0.0289(19) 0.0253(19) 0.0217(18) -0.0008(16) -0.0020(15) -0.0002(16)
C11 0.0279(19) 0.0269(19) 0.0220(19) -0.0007(16) -0.0025(15) -0.0038(16)
C12 0.036(2) 0.0239(19) 0.027(2) -0.0014(16) 0.0012(16) -0.0028(16)
C13 0.035(2) 0.0229(19) 0.027(2) -0.0050(17) -0.0018(16) -0.0013(16)
C14 0.0269(19) 0.031(2) 0.028(2) -0.0101(17) -0.0002(15) -0.0072(16)
C15 0.0224(18) 0.0277(19) 0.0241(18) -0.0055(16) -0.0013(14) -0.0027(15)
C16 0.029(2) 0.035(2) 0.027(2) -0.0078(17) -0.0015(15) -0.0059(17)
C17 0.042(2) 0.033(2) 0.0264(19) -0.0022(17) -0.0039(16) 0.0049(17)
N104 0.042(2) 0.033(2) 0.0264(19) -0.0022(17) -0.0039(16) 0.0049(17)
C18 0.035(2) 0.029(2) 0.027(2) -0.0034(17) -0.0033(16) -0.0028(17)
C19 0.034(2) 0.030(2) 0.0231(19) -0.0027(17) 0.0006(16) -0.0030(17)
C20 0.034(2) 0.029(2) 0.0249(19) -0.0040(17) -0.0023(16) -0.0026(17)
C21 0.0289(19) 0.0263(19) 0.0248(19) -0.0074(16) -0.0050(15) -0.0022(16)
C22 0.028(2) 0.035(2) 0.034(2) -0.0110(18) -0.0061(16) -0.0011(17)
C23 0.038(2) 0.043(2) 0.032(2) -0.015(2) -0.0054(17) 0.0065(19)
C24 0.043(2) 0.046(3) 0.046(3) -0.029(2) -0.011(2) 0.010(2)
C25 0.056(3) 0.026(2) 0.056(3) -0.013(2) -0.016(2) 0.001(2)
C26 0.050(3) 0.033(2) 0.034(2) -0.0057(19) -0.0060(19) -0.009(2)
C27 0.042(2) 0.027(2) 0.0225(19) -0.0053(16) -0.0036(16) -0.0048(17)
C28 0.049(2) 0.039(2) 0.024(2) -0.0019(18) -0.0002(18) -0.0090(19)
C29 0.093(4) 0.041(3) 0.023(2) 0.000(2) -0.003(2) -0.021(3)
C30 0.119(5) 0.033(3) 0.028(2) 0.002(2) -0.037(3) -0.005(3)
C31 0.071(3) 0.037(2) 0.049(3) -0.012(2) -0.031(2) 0.011(2)
C32 0.046(2) 0.039(2) 0.037(2) -0.009(2) -0.0131(19) 0.006(2)
C33 0.0256(19) 0.0275(19) 0.0246(19) -0.0028(16) 0.0022(15) -0.0055(16)
C34 0.041(2) 0.033(2) 0.031(2) -0.0093(18) -0.0003(17) -0.0079(18)
C35 0.063(3) 0.036(2) 0.035(2) -0.014(2) 0.007(2) -0.017(2)
C36 0.054(3) 0.036(2) 0.054(3) -0.020(2) 0.024(2) -0.010(2)
C37 0.033(2) 0.042(2) 0.054(3) -0.014(2) 0.008(2) -0.0031(19)
C38 0.033(2) 0.040(2) 0.034(2) -0.0101(19) 0.0043(17) -0.0077(18)
C39 0.034(2) 0.026(2) 0.0190(18) 0.0013(16) -0.0028(15) 0.0016(16)
C40 0.036(2) 0.035(2) 0.028(2) -0.0052(18) -0.0026(16) -0.0018(18)
C41 0.045(2) 0.045(3) 0.025(2) -0.007(2) -0.0052(17) 0.006(2)
C42 0.051(3) 0.043(3) 0.024(2) 0.0031(19) -0.0012(18) 0.010(2)
C43 0.063(3) 0.030(2) 0.038(2) -0.002(2) 0.005(2) 0.003(2)
C44 0.052(3) 0.030(2) 0.030(2) -0.0068(18) 0.0000(18) -0.0029(19)
O1 0.413(12) 0.200(7) 0.061(3) 0.013(4) -0.034(6) -0.239(8)

loop_
_atom_type_symbol
_atom_type_description
_atom_type_scat_dispersion_real
_atom_type_scat_dispersion_imag
_atom_type_scat_source
C C 0.0033 0.0016 'International Tables Vol C Tables 4.2.6.8 and 6.1.1.4'
H H 0.0000 0.0000 'International Tables Vol C Tables 4.2.6.8 and 6.1.1.4'
N N 0.0061 0.0033 'International Tables Vol C Tables 4.2.6.8 and 6.1.1.4'
O O 0.0106 0.0060 'International Tables Vol C Tables 4.2.6.8 and 6.1.1.4'

loop_
_geom_angle_atom_site_label_1
_geom_angle_atom_site_label_2
_geom_angle_atom_site_label_3
_geom_angle
_geom_angle_site_symmetry_1
_geom_angle_site_symmetry_3
_geom_angle_publ_flag
C1 N1 C4 110.4(3) . . ?
C1 N1 H1N 124.8 . . ?
C4 N1 H1N 124.8 . . ?
C9 N2 C6 108.2(3) . . ?
C9 C108 C6 108.2(3) . . ?
C9 C108 H108 125.9 . . ?
C6 C108 H108 125.9 . . ?
C11 N3 C14 110.3(3) . . ?
C11 N3 H3N 124.8 . . ?
C14 N3 H3N 124.8 . . ?
C19 N4 C16 107.3(3) . . ?
C19 C117 C16 107.3(3) . . ?
C19 C117 H117 126.3 . . ?
C16 C117 H117 126.3 . . ?
N1 C1 C20 126.7(3) . . ?
N1 C1 C2 106.0(3) . . ?
C20 C1 C2 127.3(3) . . ?
C3 C2 C1 109.1(3) . . ?
C3 C2 H2 125.4 . . ?
C1 C2 H2 125.4 . . ?
C2 C3 C4 108.4(3) . . ?
C2 C3 H3 125.8 . . ?
C4 C3 H3 125.8 . . ?
N1 C4 C5 126.3(3) . . ?
N1 C4 C3 106.0(3) . . ?
C5 C4 C3 127.7(3) . . ?
C6 C5 C4 123.4(3) . . ?
C6 C5 C21 118.8(3) . . ?
C4 C5 C21 117.9(3) . . ?
C108 C6 C5 128.0(3) . . ?
N2 C6 C5 128.0(3) . . ?
C108 C6 C7 107.5(3) . . ?
N2 C6 C7 107.5(3) . . ?
C5 C6 C7 124.4(3) . . ?
N102 C7 C6 108.3(3) . . ?
C8 C7 C6 108.3(3) . . ?
C8 C7 H7 125.8 . . ?
C6 C7 H7 125.8 . . ?
C7 C8 C9 107.5(3) . . ?
C7 C8 H8 126.3 . . ?
C9 C8 H8 126.3 . . ?
C7 N102 C9 107.5(3) . . ?
C108 C9 C10 128.2(3) . . ?
N2 C9 C10 128.2(3) . . ?
N2 C9 C8 108.5(3) . . ?
C10 C9 C8 123.3(3) . . ?
C108 C9 N102 108.5(3) . . ?
C10 C9 N102 123.3(3) . . ?
C11 C10 C9 124.5(3) . . ?
C11 C10 C27 117.1(3) . . ?
C9 C10 C27 118.4(3) . . ?
N3 C11 C10 126.2(3) . . ?
N3 C11 C12 106.2(3) . . ?
C10 C11 C12 127.6(3) . . ?
C13 C12 C11 108.7(3) . . ?
C13 C12 H12 125.7 . . ?
C11 C12 H12 125.7 . . ?
C12 C13 C14 108.2(3) . . ?
C12 C13 H13 125.9 . . ?
C14 C13 H13 125.9 . . ?
N3 C14 C15 126.2(3) . . ?
N3 C14 C13 106.5(3) . . ?
C15 C14 C13 127.3(3) . . ?
C14 C15 C16 123.4(3) . . ?
C14 C15 C33 118.0(3) . . ?
C16 C15 C33 118.6(3) . . ?
N104 C16 C15 127.6(3) . . ?
C17 C16 C15 127.6(3) . . ?
C17 C16 N4 107.7(3) . . ?
C15 C16 N4 124.7(3) . . ?
N104 C16 C117 107.7(3) . . ?
C15 C16 C117 124.7(3) . . ?
C18 C17 C16 108.3(3) . . ?
C18 C17 H17 125.9 . . ?
C16 C17 H17 125.9 . . ?
C18 N104 C16 108.3(3) . . ?
N104 C18 C20 128.7(3) . . ?
C17 C18 C20 128.7(3) . . ?
N104 C18 C19 107.4(3) . . ?
C17 C18 C19 107.4(3) . . ?
C20 C18 C19 123.9(3) . . ?
C117 C19 C18 109.3(3) . . ?
N4 C19 C18 109.3(3) . . ?
N4 C19 H19 125.4 . . ?
C18 C19 H19 125.4 . . ?
C1 C20 C18 123.9(3) . . ?
C1 C20 C39 118.1(3) . . ?
C18 C20 C39 118.0(3) . . ?
C22 C21 C26 117.7(3) . . ?
C22 C21 C5 120.6(3) . . ?
C26 C21 C5 121.7(3) . . ?
C23 C22 C21 121.4(4) . . ?
C23 C22 H22 119.3 . . ?
C21 C22 H22 119.3 . . ?
C24 C23 C22 119.9(4) . . ?
C24 C23 H23 120.1 . . ?
C22 C23 H23 120.1 . . ?
C23 C24 C25 119.9(4) . . ?
C23 C24 H24 120.0 . . ?
C25 C24 H24 120.0 . . ?
C24 C25 C26 120.6(4) . . ?
C24 C25 H25 119.7 . . ?
C26 C25 H25 119.7 . . ?
C25 C26 C21 120.5(4) . . ?
C25 C26 H26 119.8 . . ?
C21 C26 H26 119.8 . . ?
C32 C27 C28 118.3(3) . . ?
C32 C27 C10 120.7(3) . . ?
C28 C27 C10 121.0(3) . . ?
C29 C28 C27 120.4(4) . . ?
C29 C28 H28 119.8 . . ?
C27 C28 H28 119.8 . . ?
C30 C29 C28 120.3(4) . . ?
C30 C29 H29 119.9 . . ?
C28 C29 H29 119.9 . . ?
C31 C30 C29 120.2(4) . . ?
C31 C30 H30 119.9 . . ?
C29 C30 H30 119.9 . . ?
C30 C31 C32 120.0(4) . . ?
C30 C31 H31 120.0 . . ?
C32 C31 H31 120.0 . . ?
C31 C32 C27 120.8(4) . . ?
C31 C32 H32 119.6 . . ?
C27 C32 H32 119.6 . . ?
C38 C33 C34 117.5(3) . . ?
C38 C33 C15 121.3(3) . . ?
C34 C33 C15 121.3(3) . . ?
C35 C34 C33 120.8(4) . . ?
C35 C34 H34 119.6 . . ?
C33 C34 H34 119.6 . . ?
C36 C35 C34 121.1(4) . . ?
C36 C35 H35 119.5 . . ?
C34 C35 H35 119.5 . . ?
C35 C36 C37 119.2(4) . . ?
C35 C36 H36 120.4 . . ?
C37 C36 H36 120.4 . . ?
C36 C37 C38 120.2(4) . . ?
C36 C37 H37 119.9 . . ?
C38 C37 H37 119.9 . . ?
C37 C38 C33 121.2(4) . . ?
C37 C38 H38 119.4 . . ?
C33 C38 H38 119.4 . . ?
C44 C39 C40 118.6(3) . . ?
C44 C39 C20 121.0(3) . . ?
C40 C39 C20 120.4(3) . . ?
C41 C40 C39 120.4(4) . . ?
C41 C40 H40 119.8 . . ?
C39 C40 H40 119.8 . . ?
C42 C41 C40 120.8(4) . . ?
C42 C41 H41 119.6 . . ?
C40 C41 H41 119.6 . . ?
C41 C42 C43 119.5(4) . . ?
C41 C42 H42 120.3 . . ?
C43 C42 H42 120.3 . . ?
C44 C43 C42 119.8(4) . . ?
C44 C43 H43 120.1 . . ?
C42 C43 H43 120.1 . . ?
C43 C44 C39 120.9(4) . . ?
C43 C44 H44 119.5 . . ?
C39 C44 H44 119.5 . . ?
H1OA O1 H1OB 105(5) . . ?

loop_
_geom_bond_atom_site_label_1
_geom_bond_atom_site_label_2
_geom_bond_distance
_geom_bond_site_symmetry_2
_geom_bond_publ_flag
N1 C1 1.371(4) . ?
N1 C4 1.376(4) . ?
N1 H1N 0.8800 . ?
N2 C9 1.366(4) . ?
N2 C6 1.390(4) . ?
C108 C9 1.366(4) . ?
C108 C6 1.390(4) . ?
C108 H108 0.9500 . ?
N3 C11 1.369(4) . ?
N3 C14 1.373(4) . ?
N3 H3N 0.8800 . ?
N4 C19 1.333(4) . ?
N4 C16 1.441(5) . ?
C117 C19 1.333(4) . ?
C117 C16 1.441(5) . ?
C117 H117 0.9500 . ?
C1 C20 1.400(5) . ?
C1 C2 1.417(5) . ?
C2 C3 1.344(5) . ?
C2 H2 0.9500 . ?
C3 C4 1.423(5) . ?
C3 H3 0.9500 . ?
C4 C5 1.404(4) . ?
C5 C6 1.403(5) . ?
C5 C21 1.490(4) . ?
C6 C7 1.434(5) . ?
C7 N102 1.348(4) . ?
C7 C8 1.348(4) . ?
C7 H7 0.9500 . ?
C8 C9 1.441(5) . ?
C8 H8 0.9500 . ?
N102 C9 1.441(5) . ?
C9 C10 1.412(4) . ?
C10 C11 1.401(4) . ?
C10 C27 1.484(5) . ?
C11 C12 1.427(4) . ?
C12 C13 1.348(5) . ?
C12 H12 0.9500 . ?
C13 C14 1.423(5) . ?
C13 H13 0.9500 . ?
C14 C15 1.404(4) . ?
C15 C16 1.414(5) . ?
C15 C33 1.485(4) . ?
C16 N104 1.383(4) . ?
C16 C17 1.383(4) . ?
C17 C18 1.374(5) . ?
C17 H17 0.9500 . ?
N104 C18 1.374(5) . ?
C18 C20 1.415(5) . ?
C18 C19 1.431(5) . ?
C19 H19 0.9500 . ?
C20 C39 1.487(5) . ?
C21 C22 1.391(5) . ?
C21 C26 1.391(5) . ?
C22 C23 1.385(5) . ?
C22 H22 0.9500 . ?
C23 C24 1.368(6) . ?
C23 H23 0.9500 . ?
C24 C25 1.370(6) . ?
C24 H24 0.9500 . ?
C25 C26 1.387(5) . ?
C25 H25 0.9500 . ?
C26 H26 0.9500 . ?
C27 C32 1.385(5) . ?
C27 C28 1.396(5) . ?
C28 C29 1.375(5) . ?
C28 H28 0.9500 . ?
C29 C30 1.374(6) . ?
C29 H29 0.9500 . ?
C30 C31 1.369(7) . ?
C30 H30 0.9500 . ?
C31 C32 1.382(5) . ?
C31 H31 0.9500 . ?
C32 H32 0.9500 . ?
C33 C38 1.394(5) . ?
C33 C34 1.394(5) . ?
C34 C35 1.375(5) . ?
C34 H34 0.9500 . ?
C35 C36 1.369(6) . ?
C35 H35 0.9500 . ?
C36 C37 1.380(6) . ?
C36 H36 0.9500 . ?
C37 C38 1.381(5) . ?
C37 H37 0.9500 . ?
C38 H38 0.9500 . ?
C39 C44 1.393(5) . ?
C39 C40 1.394(5) . ?
C40 C41 1.381(5) . ?
C40 H40 0.9500 . ?
C41 C42 1.376(6) . ?
C41 H41 0.9500 . ?
C42 C43 1.396(6) . ?
C42 H42 0.9500 . ?
C43 C44 1.381(5) . ?
C43 H43 0.9500 . ?
C44 H44 0.9500 . ?
O1 H1OA 0.83(2) . ?
O1 H1OB 0.84(2) . ?

loop_
_geom_torsion_atom_site_label_1
_geom_torsion_atom_site_label_2
_geom_torsion_atom_site_label_3
_geom_torsion_atom_site_label_4
_geom_torsion
_geom_torsion_site_symmetry_1
_geom_torsion_site_symmetry_2
_geom_torsion_site_symmetry_3
_geom_torsion_site_symmetry_4
_geom_torsion_publ_flag
C4 N1 C1 C20 177.1(3) . . . . ?
C4 N1 C1 C2 -1.9(4) . . . . ?
N1 C1 C2 C3 1.4(4) . . . . ?
C20 C1 C2 C3 -177.5(4) . . . . ?
C1 C2 C3 C4 -0.4(4) . . . . ?
C1 N1 C4 C5 -178.4(3) . . . . ?
C1 N1 C4 C3 1.6(4) . . . . ?
C2 C3 C4 N1 -0.7(4) . . . . ?
C2 C3 C4 C5 179.3(3) . . . . ?
N1 C4 C5 C6 -11.0(6) . . . . ?
C3 C4 C5 C6 169.0(4) . . . . ?
N1 C4 C5 C21 168.8(3) . . . . ?
C3 C4 C5 C21 -11.2(5) . . . . ?
C9 C108 C6 C5 -178.4(4) . . . . ?
C9 C108 C6 C7 2.0(4) . . . . ?
C9 N2 C6 C5 -178.4(4) . . . . ?
C9 N2 C6 C7 2.0(4) . . . . ?
C4 C5 C6 C108 -9.3(6) . . . . ?
C21 C5 C6 C108 171.0(3) . . . . ?
C4 C5 C6 N2 -9.3(6) . . . . ?
C21 C5 C6 N2 171.0(3) . . . . ?
C4 C5 C6 C7 170.2(3) . . . . ?
C21 C5 C6 C7 -9.6(5) . . . . ?
C108 C6 C7 N102 -1.2(4) . . . . ?
C5 C6 C7 N102 179.2(3) . . . . ?
N2 C6 C7 C8 -1.2(4) . . . . ?
C5 C6 C7 C8 179.2(3) . . . . ?
C6 C7 C8 C9 0.0(4) . . . . ?
C6 C7 N102 C9 0.0(4) . . . . ?
C6 C108 C9 C10 -179.2(4) . . . . ?
C6 C108 C9 N102 -2.0(4) . . . . ?
C6 N2 C9 C10 -179.2(4) . . . . ?
C6 N2 C9 C8 -2.0(4) . . . . ?
C7 C8 C9 N2 1.3(4) . . . . ?
C7 C8 C9 C10 178.6(3) . . . . ?
C7 N102 C9 C108 1.3(4) . . . . ?
C7 N102 C9 C10 178.6(3) . . . . ?
C108 C9 C10 C11 11.6(6) . . . . ?
N2 C9 C10 C11 11.6(6) . . . . ?
C8 C9 C10 C11 -165.1(3) . . . . ?
N102 C9 C10 C11 -165.1(3) . . . . ?
C108 C9 C10 C27 -170.9(4) . . . . ?
N2 C9 C10 C27 -170.9(4) . . . . ?
C8 C9 C10 C27 12.3(5) . . . . ?
N102 C9 C10 C27 12.3(5) . . . . ?
C14 N3 C11 C10 176.2(3) . . . . ?
C14 N3 C11 C12 -2.7(4) . . . . ?
C9 C10 C11 N3 7.3(6) . . . . ?
C27 C10 C11 N3 -170.1(3) . . . . ?
C9 C10 C11 C12 -174.0(4) . . . . ?
C27 C10 C11 C12 8.5(6) . . . . ?
N3 C11 C12 C13 1.8(4) . . . . ?
C10 C11 C12 C13 -177.1(4) . . . . ?
C11 C12 C13 C14 -0.2(4) . . . . ?
C11 N3 C14 C15 -176.3(3) . . . . ?
C11 N3 C14 C13 2.6(4) . . . . ?
C12 C13 C14 N3 -1.5(4) . . . . ?
C12 C13 C14 C15 177.4(3) . . . . ?
N3 C14 C15 C16 -11.8(6) . . . . ?
C13 C14 C15 C16 169.5(3) . . . . ?
N3 C14 C15 C33 167.8(3) . . . . ?
C13 C14 C15 C33 -10.9(5) . . . . ?
C14 C15 C16 N104 -7.0(6) . . . . ?
C33 C15 C16 N104 173.4(4) . . . . ?
C14 C15 C16 C17 -7.0(6) . . . . ?
C33 C15 C16 C17 173.4(4) . . . . ?
C14 C15 C16 N4 172.1(3) . . . . ?
C33 C15 C16 N4 -7.5(5) . . . . ?
C14 C15 C16 C117 172.1(3) . . . . ?
C33 C15 C16 C117 -7.5(5) . . . . ?
C19 N4 C16 C17 -2.6(4) . . . . ?
C19 N4 C16 C15 178.1(3) . . . . ?
C19 C117 C16 N104 -2.6(4) . . . . ?
C19 C117 C16 C15 178.1(3) . . . . ?
C15 C16 C17 C18 -177.7(4) . . . . ?
N4 C16 C17 C18 3.0(4) . . . . ?
C15 C16 N104 C18 -177.7(4) . . . . ?
C117 C16 N104 C18 3.0(4) . . . . ?
C16 N104 C18 C20 -179.0(4) . . . . ?
C16 N104 C18 C19 -2.3(4) . . . . ?
C16 C17 C18 C20 -179.0(4) . . . . ?
C16 C17 C18 C19 -2.3(4) . . . . ?
C16 C117 C19 C18 1.1(4) . . . . ?
C16 N4 C19 C18 1.1(4) . . . . ?
N104 C18 C19 C117 0.7(4) . . . . ?
C20 C18 C19 C117 177.6(4) . . . . ?
C17 C18 C19 N4 0.7(4) . . . . ?
C20 C18 C19 N4 177.6(4) . . . . ?
N1 C1 C20 C18 8.1(6) . . . . ?
C2 C1 C20 C18 -173.2(4) . . . . ?
N1 C1 C20 C39 -170.2(3) . . . . ?
C2 C1 C20 C39 8.5(6) . . . . ?
N104 C18 C20 C1 10.4(6) . . . . ?
C17 C18 C20 C1 10.4(6) . . . . ?
C19 C18 C20 C1 -165.8(4) . . . . ?
N104 C18 C20 C39 -171.3(4) . . . . ?
C17 C18 C20 C39 -171.3(4) . . . . ?
C19 C18 C20 C39 12.5(6) . . . . ?
C6 C5 C21 C22 -50.5(5) . . . . ?
C4 C5 C21 C22 129.8(4) . . . . ?
C6 C5 C21 C26 130.9(4) . . . . ?
C4 C5 C21 C26 -48.9(5) . . . . ?
C26 C21 C22 C23 -1.2(5) . . . . ?
C5 C21 C22 C23 -179.9(3) . . . . ?
C21 C22 C23 C24 0.6(6) . . . . ?
C22 C23 C24 C25 1.0(6) . . . . ?
C23 C24 C25 C26 -1.9(6) . . . . ?
C24 C25 C26 C21 1.3(6) . . . . ?
C22 C21 C26 C25 0.3(5) . . . . ?
C5 C21 C26 C25 178.9(3) . . . . ?
C11 C10 C27 C32 53.4(5) . . . . ?
C9 C10 C27 C32 -124.2(4) . . . . ?
C11 C10 C27 C28 -126.6(4) . . . . ?
C9 C10 C27 C28 55.8(5) . . . . ?
C32 C27 C28 C29 -0.8(5) . . . . ?
C10 C27 C28 C29 179.2(3) . . . . ?
C27 C28 C29 C30 0.2(6) . . . . ?
C28 C29 C30 C31 0.2(7) . . . . ?
C29 C30 C31 C32 0.1(7) . . . . ?
C30 C31 C32 C27 -0.7(6) . . . . ?
C28 C27 C32 C31 1.0(6) . . . . ?
C10 C27 C32 C31 -178.9(3) . . . . ?
C14 C15 C33 C38 -46.7(5) . . . . ?
C16 C15 C33 C38 132.9(4) . . . . ?
C14 C15 C33 C34 132.8(4) . . . . ?
C16 C15 C33 C34 -47.6(5) . . . . ?
C38 C33 C34 C35 -2.2(5) . . . . ?
C15 C33 C34 C35 178.3(3) . . . . ?
C33 C34 C35 C36 2.5(6) . . . . ?
C34 C35 C36 C37 -0.7(6) . . . . ?
C35 C36 C37 C38 -1.4(6) . . . . ?
C36 C37 C38 C33 1.6(6) . . . . ?
C34 C33 C38 C37 0.2(5) . . . . ?
C15 C33 C38 C37 179.7(3) . . . . ?
C1 C20 C39 C44 54.0(5) . . . . ?
C18 C20 C39 C44 -124.4(4) . . . . ?
C1 C20 C39 C40 -126.0(4) . . . . ?
C18 C20 C39 C40 55.6(5) . . . . ?
C44 C39 C40 C41 0.1(5) . . . . ?
C20 C39 C40 C41 -179.9(3) . . . . ?
C39 C40 C41 C42 -0.2(6) . . . . ?
C40 C41 C42 C43 0.4(6) . . . . ?
C41 C42 C43 C44 -0.5(6) . . . . ?
C42 C43 C44 C39 0.3(6) . . . . ?
C40 C39 C44 C43 -0.1(6) . . . . ?
C20 C39 C44 C43 179.9(3) . . . . ?
